data_4517778
loop_
_publ_author_name
'Liu, Wentan'
'Yang, Wu'
'Zhu, Jiefeng'
'Guo, Yonghong'
'Wang, Na'
'Ke, Jie'
'Yu, Peiyuan'
'He, Chuan'

_publ_section_title
;
 Dual-Ligand-Enabled Ir(III)-Catalyzed Enantioselective C--H Amidation for
 the Synthesis of Chiral Sulfoxides
;
_journal_issue 13
_journal_name_full 'ACS Catalysis'
_journal_page_first 7207
_journal_page_last 7215
_journal_paper_doi 10.1021/acscatal.0c02109
_journal_volume 10
_journal_year 2020
_chemical_formula_moiety 'C26 H42 Cl4 Ir2'
_chemical_formula_sum 'C26 H42 Cl4 Ir2'
_chemical_formula_weight 880.79
_space_group_crystal_system triclinic
_space_group_IT_number 2
_space_group_name_Hall '-P 1'
_space_group_name_H-M_alt 'P -1'
_atom_sites_solution_hydrogens geom
_atom_sites_solution_primary dual
_audit_creation_date 2019-09-24
_audit_creation_method
;
Olex2 1.2
(compiled 2018.05.29 svn.r3508 for OlexSys, GUI svn.r5506)
;
_cell_angle_alpha 102.865(2)
_cell_angle_beta 98.989(2)
_cell_angle_gamma 100.722(2)
_cell_formula_units_Z 1
_cell_length_a 8.3494(5)
_cell_length_b 9.1549(6)
_cell_length_c 9.6175(6)
_cell_measurement_reflns_used 9769
_cell_measurement_temperature 100
_cell_measurement_theta_max 30.61
_cell_measurement_theta_min 2.34
_cell_volume 689.02(8)
_computing_cell_refinement 'SAINT V8.38A (?, 2016)'
_computing_data_reduction 'SAINT V8.38A (?, 2016)'
_computing_molecular_graphics 'Olex2 (Dolomanov et al., 2009)'
_computing_publication_material 'Olex2 (Dolomanov et al., 2009)'
_computing_structure_refinement 'ShelXL (Sheldrick, 2015)'
_computing_structure_solution 'ShelXT (Sheldrick, 2015)'
_diffrn_ambient_temperature 100
_diffrn_detector 'Bruker PHOTON 100 area detector'
_diffrn_detector_area_resol_mean 7.9
_diffrn_detector_type 'CMOS area detector'
_diffrn_measured_fraction_theta_full 0.997
_diffrn_measured_fraction_theta_max 0.995
_diffrn_measurement_device 'three-circle diffractometer'
_diffrn_measurement_device_type 'Bruker CMOS area detector'
_diffrn_measurement_method '\w and \f scans'
_diffrn_radiation_monochromator 'mirror optics'
_diffrn_radiation_probe x-ray
_diffrn_radiation_type MoK\a
_diffrn_radiation_wavelength 0.71073
_diffrn_reflns_av_R_equivalents 0.0648
_diffrn_reflns_av_unetI/netI 0.0391
_diffrn_reflns_Laue_measured_fraction_full 0.997
_diffrn_reflns_Laue_measured_fraction_max 0.995
_diffrn_reflns_limit_h_max 11
_diffrn_reflns_limit_h_min -11
_diffrn_reflns_limit_k_max 13
_diffrn_reflns_limit_k_min -13
_diffrn_reflns_limit_l_max 13
_diffrn_reflns_limit_l_min -13
_diffrn_reflns_number 23290
_diffrn_reflns_point_group_measured_fraction_full 0.997
_diffrn_reflns_point_group_measured_fraction_max 0.995
_diffrn_reflns_theta_full 25.242
_diffrn_reflns_theta_max 30.611
_diffrn_reflns_theta_min 2.220
_diffrn_source 'microfocus sealed X-ray tube'
_diffrn_source_type 'Incoatec I\ms'
_diffrn_standards_number 0
_exptl_absorpt_coefficient_mu 10.049
_exptl_absorpt_correction_T_max 0.7461
_exptl_absorpt_correction_T_min 0.2070
_exptl_absorpt_correction_type multi-scan
_exptl_absorpt_process_details
'SADABS-2016/2 (Bruker,2016/2) was used for absorption correction. wR2(int) was 0.1728 before and 0.1028 after correction. The Ratio of minimum to maximum transmission is 0.2774. The \l/2 correction factor is Not present.'
_exptl_crystal_colour orange
_exptl_crystal_colour_primary orange
_exptl_crystal_density_diffrn 2.123
_exptl_crystal_description block
_exptl_crystal_F_000 420
_exptl_crystal_size_max 0.31
_exptl_crystal_size_mid 0.29
_exptl_crystal_size_min 0.28
_refine_diff_density_max 3.959
_refine_diff_density_min -2.123
_refine_diff_density_rms 0.282
_refine_ls_extinction_coef 0.0081(10)
_refine_ls_extinction_expression Fc^*^=kFc[1+0.001xFc^2^\l^3^/sin(2\q)]^-1/4^
_refine_ls_extinction_method 'SHELXL-2018/3 (Sheldrick 2018)'
_refine_ls_goodness_of_fit_ref 1.095
_refine_ls_hydrogen_treatment constr
_refine_ls_matrix_type full
_refine_ls_number_parameters 153
_refine_ls_number_reflns 4221
_refine_ls_number_restraints 0
_refine_ls_restrained_S_all 1.095
_refine_ls_R_factor_all 0.0323
_refine_ls_R_factor_gt 0.0313
_refine_ls_shift/su_max 0.002
_refine_ls_shift/su_mean 0.000
_refine_ls_structure_factor_coef Fsqd
_refine_ls_weighting_details 'w=1/[\s^2^(Fo^2^)+(0.0497P)^2^+3.1816P] where P=(Fo^2^+2Fc^2^)/3'
_refine_ls_weighting_scheme calc
_refine_ls_wR_factor_gt 0.0860
_refine_ls_wR_factor_ref 0.0867
_reflns_Friedel_coverage 0.000
_reflns_number_gt 4117
_reflns_number_total 4221
_reflns_threshold_expression 'I > 2\s(I)'
_cod_data_source_file cs0c02109_si_004.cif
_cod_data_source_block cxy0934_0m
_cod_depositor_comments
;Adding full bibliography for 4517774--4517778.cif.

 Adding full bibliography for 4517774--4517778.cif.
;
_cod_database_code 4517778
_shelx_shelxl_version_number 2018/3
_shelx_space_group_comment
;
The symmetry employed for this shelxl refinement is uniquely defined
by the following loop, which should always be used as a source of
symmetry information in preference to the above space-group names.
They are only intended as comments.
;
_shelx_estimated_absorpt_t_max 0.165
_shelx_estimated_absorpt_t_min 0.147
_olex2_refinement_description
;
1. Fixed Uiso
 At 1.5 times of:
  All C(H,H,H) groups
2.a Idealised Me refined as rotating group:
 C11(H11A,H11B,H11C), C7(H7A,H7B,H7C), C12(H12A,H12B,H12C), C13(H13A,H13B,
 H13C), C6(H6A,H6B,H6C), C8(H8A,H8B,H8C), C9(H9A,H9B,H9C)
;
_olex2_submission_special_instructions 'No special instructions were received'

loop_
_space_group_symop_operation_xyz
'x, y, z'
'-x, -y, -z'

loop_
_atom_site_label
_atom_site_type_symbol
_atom_site_fract_x
_atom_site_fract_y
_atom_site_fract_z
_atom_site_U_iso_or_equiv
_atom_site_adp_type
_atom_site_occupancy
_atom_site_site_symmetry_order
_atom_site_calc_flag
_atom_site_refinement_flags_posn
_atom_site_refinement_flags_adp
_atom_site_refinement_flags_occupancy
_atom_site_disorder_assembly
_atom_site_disorder_group
Ir1 Ir 0.31651(2) 0.40021(2) 0.84971(2) 0.00795(8) Uani 1 1 d . . . . .
Cl2 Cl 0.30398(14) 0.64709(12) 0.81126(12) 0.0152(2) Uani 1 1 d . . . . .
Cl1 Cl 0.61919(13) 0.47993(13) 0.88691(11) 0.01297(19) Uani 1 1 d . . . . .
C2 C 0.0876(5) 0.2805(5) 0.6996(5) 0.0106(7) Uani 1 1 d . . . . .
C11 C 0.2046(8) 0.0661(6) 0.4007(5) 0.0210(10) Uani 1 1 d . . . . .
H11A H 0.082813 0.042336 0.386136 0.032 Uiso 1 1 calc GR . . . .
H11B H 0.248343 -0.007183 0.447470 0.032 Uiso 1 1 calc GR . . . .
H11C H 0.237112 0.058565 0.306248 0.032 Uiso 1 1 calc GR . . . .
C1 C 0.2292(5) 0.2326(5) 0.6463(5) 0.0100(7) Uani 1 1 d . . . . .
C5 C 0.3049(5) 0.1600(5) 0.7539(5) 0.0109(7) Uani 1 1 d . . . . .
C3 C 0.0849(5) 0.2495(5) 0.8398(5) 0.0116(7) Uani 1 1 d . . . . .
C7 C 0.2556(7) 0.1115(6) 1.0016(5) 0.0187(9) Uani 1 1 d . . . . .
H7A H 0.177911 0.133997 1.065613 0.028 Uiso 1 1 calc GR . . . .
H7B H 0.369925 0.161153 1.054435 0.028 Uiso 1 1 calc GR . . . .
H7C H 0.244134 -0.000024 0.970323 0.028 Uiso 1 1 calc GR . . . .
C10 C 0.2759(6) 0.2303(5) 0.4985(5) 0.0136(8) Uani 1 1 d . . . . .
C12 C 0.2025(7) 0.3423(6) 0.4243(5) 0.0211(10) Uani 1 1 d . . . . .
H12A H 0.081168 0.305800 0.395398 0.032 Uiso 1 1 calc GR . . . .
H12B H 0.249133 0.347924 0.337674 0.032 Uiso 1 1 calc GR . . . .
H12C H 0.230476 0.444780 0.492397 0.032 Uiso 1 1 calc GR . . . .
C13 C 0.4648(7) 0.2751(7) 0.5109(6) 0.0229(10) Uani 1 1 d . . . . .
H13A H 0.488778 0.276111 0.414497 0.034 Uiso 1 1 calc GR . . . .
H13B H 0.516647 0.200246 0.548447 0.034 Uiso 1 1 calc GR . . . .
H13C H 0.509667 0.377780 0.577590 0.034 Uiso 1 1 calc GR . . . .
C6 C 0.4466(6) 0.0810(6) 0.7532(6) 0.0189(9) Uani 1 1 d . . . . .
H6A H 0.461138 0.039786 0.838837 0.028 Uiso 1 1 calc GR . . . .
H6B H 0.548985 0.154978 0.755668 0.028 Uiso 1 1 calc GR . . . .
H6C H 0.422549 -0.003409 0.664464 0.028 Uiso 1 1 calc GR . . . .
C8 C -0.0379(6) 0.2793(6) 0.9335(6) 0.0171(9) Uani 1 1 d . . . . .
H8A H -0.072316 0.373855 0.924098 0.026 Uiso 1 1 calc GR . . . .
H8B H 0.013461 0.290872 1.035405 0.026 Uiso 1 1 calc GR . . . .
H8C H -0.135506 0.192653 0.902709 0.026 Uiso 1 1 calc GR . . . .
C4 C 0.2171(6) 0.1717(5) 0.8709(5) 0.0124(8) Uani 1 1 d . . . . .
C9 C -0.0392(6) 0.3545(6) 0.6304(5) 0.0157(8) Uani 1 1 d . . . . .
H9A H 0.018028 0.441265 0.599011 0.024 Uiso 1 1 calc GR . . . .
H9B H -0.104453 0.391667 0.701333 0.024 Uiso 1 1 calc GR . . . .
H9C H -0.113626 0.278720 0.545696 0.024 Uiso 1 1 calc GR . . . .

loop_
_atom_site_aniso_label
_atom_site_aniso_U_11
_atom_site_aniso_U_22
_atom_site_aniso_U_33
_atom_site_aniso_U_23
_atom_site_aniso_U_13
_atom_site_aniso_U_12
Ir1 0.00677(10) 0.00770(10) 0.00710(10) -0.00003(6) 0.00083(6) -0.00107(6)
Cl2 0.0168(5) 0.0094(4) 0.0173(5) 0.0025(4) 0.0027(4) -0.0004(4)
Cl1 0.0089(4) 0.0168(5) 0.0087(4) -0.0020(3) 0.0017(3) -0.0017(4)
C2 0.0063(16) 0.0105(18) 0.0121(18) 0.0016(14) -0.0017(14) -0.0010(14)
C11 0.034(3) 0.013(2) 0.0095(19) -0.0029(16) 0.0032(18) -0.0033(19)
C1 0.0123(18) 0.0092(17) 0.0077(17) 0.0021(14) 0.0021(14) 0.0003(14)
C5 0.0088(17) 0.0091(17) 0.0139(19) 0.0031(15) 0.0016(14) 0.0003(14)
C3 0.0097(17) 0.0095(18) 0.0142(19) 0.0026(15) 0.0024(14) -0.0010(14)
C7 0.022(2) 0.016(2) 0.015(2) 0.0074(17) -0.0003(17) -0.0012(18)
C10 0.019(2) 0.0129(19) 0.0081(18) 0.0035(15) 0.0020(15) 0.0003(16)
C12 0.032(3) 0.021(2) 0.012(2) 0.0059(18) 0.0050(19) 0.006(2)
C13 0.019(2) 0.031(3) 0.017(2) 0.004(2) 0.0085(18) 0.000(2)
C6 0.019(2) 0.018(2) 0.023(2) 0.0059(18) 0.0040(18) 0.0107(18)
C8 0.013(2) 0.016(2) 0.019(2) 0.0002(17) 0.0072(17) -0.0014(16)
C4 0.0142(19) 0.0102(18) 0.0122(19) 0.0040(15) 0.0029(15) 0.0003(15)
C9 0.0098(18) 0.014(2) 0.019(2) 0.0039(17) -0.0056(15) 0.0007(15)

loop_
_atom_type_symbol
_atom_type_description
_atom_type_scat_dispersion_real
_atom_type_scat_dispersion_imag
_atom_type_scat_source
C C 0.0033 0.0016 'International Tables Vol C Tables 4.2.6.8 and 6.1.1.4'
H H 0.0000 0.0000 'International Tables Vol C Tables 4.2.6.8 and 6.1.1.4'
Cl Cl 0.1484 0.1585 'International Tables Vol C Tables 4.2.6.8 and 6.1.1.4'
Ir Ir -1.4442 7.9887 'International Tables Vol C Tables 4.2.6.8 and 6.1.1.4'

loop_
_geom_angle_atom_site_label_1
_geom_angle_atom_site_label_2
_geom_angle_atom_site_label_3
_geom_angle
_geom_angle_site_symmetry_1
_geom_angle_site_symmetry_3
_geom_angle_publ_flag
Cl2 Ir1 Cl1 87.68(4) . . ?
Cl2 Ir1 Cl1 88.33(4) . 2_667 ?
Cl1 Ir1 Cl1 80.92(4) . 2_667 ?
C2 Ir1 Cl2 95.13(12) . . ?
C2 Ir1 Cl1 146.69(12) . . ?
C2 Ir1 Cl1 132.26(12) . 2_667 ?
C2 Ir1 C5 65.89(17) . . ?
C2 Ir1 C4 65.57(17) . . ?
C1 Ir1 Cl2 108.47(12) . . ?
C1 Ir1 Cl1 161.03(12) . 2_667 ?
C1 Ir1 Cl1 107.82(12) . . ?
C1 Ir1 C2 40.05(16) . . ?
C1 Ir1 C5 40.18(16) . . ?
C1 Ir1 C3 67.44(17) . . ?
C1 Ir1 C4 66.69(17) . . ?
C5 Ir1 Cl2 147.51(12) . . ?
C5 Ir1 Cl1 124.08(12) . 2_667 ?
C5 Ir1 Cl1 94.76(12) . . ?
C5 Ir1 C4 38.56(16) . . ?
C3 Ir1 Cl2 116.53(12) . . ?
C3 Ir1 Cl1 155.75(12) . . ?
C3 Ir1 Cl1 97.52(13) . 2_667 ?
C3 Ir1 C2 39.43(16) . . ?
C3 Ir1 C5 65.89(17) . . ?
C3 Ir1 C4 39.36(17) . . ?
C4 Ir1 Cl2 155.90(13) . . ?
C4 Ir1 Cl1 94.36(12) . 2_667 ?
C4 Ir1 Cl1 116.41(13) . . ?
Ir1 Cl1 Ir1 99.08(4) . 2_667 ?
C1 C2 Ir1 69.3(2) . . ?
C1 C2 C9 129.2(4) . . ?
C3 C2 Ir1 69.9(2) . . ?
C3 C2 C1 109.0(4) . . ?
C3 C2 C9 121.8(4) . . ?
C9 C2 Ir1 125.7(3) . . ?
H11A C11 H11B 109.5 . . ?
H11A C11 H11C 109.5 . . ?
H11B C11 H11C 109.5 . . ?
C10 C11 H11A 109.5 . . ?
C10 C11 H11B 109.5 . . ?
C10 C11 H11C 109.5 . . ?
C2 C1 Ir1 70.7(2) . . ?
C2 C1 C5 105.9(4) . . ?
C2 C1 C10 128.4(4) . . ?
C5 C1 Ir1 71.4(2) . . ?
C5 C1 C10 124.9(4) . . ?
C10 C1 Ir1 130.3(3) . . ?
C1 C5 Ir1 68.5(2) . . ?
C1 C5 C6 130.3(4) . . ?
C6 C5 Ir1 127.5(3) . . ?
C4 C5 Ir1 70.9(3) . . ?
C4 C5 C1 108.7(4) . . ?
C4 C5 C6 121.0(4) . . ?
C2 C3 Ir1 70.7(2) . . ?
C2 C3 C8 127.3(4) . . ?
C2 C3 C4 107.7(4) . . ?
C8 C3 Ir1 126.6(3) . . ?
C4 C3 Ir1 71.7(3) . . ?
C4 C3 C8 124.8(4) . . ?
H7A C7 H7B 109.5 . . ?
H7A C7 H7C 109.5 . . ?
H7B C7 H7C 109.5 . . ?
C4 C7 H7A 109.5 . . ?
C4 C7 H7B 109.5 . . ?
C4 C7 H7C 109.5 . . ?
C11 C10 C12 108.4(4) . . ?
C1 C10 C11 107.0(4) . . ?
C1 C10 C12 112.7(4) . . ?
C1 C10 C13 112.3(4) . . ?
C13 C10 C11 110.2(4) . . ?
C13 C10 C12 106.3(4) . . ?
C10 C12 H12A 109.5 . . ?
C10 C12 H12B 109.5 . . ?
C10 C12 H12C 109.5 . . ?
H12A C12 H12B 109.5 . . ?
H12A C12 H12C 109.5 . . ?
H12B C12 H12C 109.5 . . ?
C10 C13 H13A 109.5 . . ?
C10 C13 H13B 109.5 . . ?
C10 C13 H13C 109.5 . . ?
H13A C13 H13B 109.5 . . ?
H13A C13 H13C 109.5 . . ?
H13B C13 H13C 109.5 . . ?
C5 C6 H6A 109.5 . . ?
C5 C6 H6B 109.5 . . ?
C5 C6 H6C 109.5 . . ?
H6A C6 H6B 109.5 . . ?
H6A C6 H6C 109.5 . . ?
H6B C6 H6C 109.5 . . ?
C3 C8 H8A 109.5 . . ?
C3 C8 H8B 109.5 . . ?
C3 C8 H8C 109.5 . . ?
H8A C8 H8B 109.5 . . ?
H8A C8 H8C 109.5 . . ?
H8B C8 H8C 109.5 . . ?
C5 C4 Ir1 70.6(2) . . ?
C5 C4 C3 108.5(4) . . ?
C5 C4 C7 125.2(4) . . ?
C3 C4 Ir1 68.9(2) . . ?
C3 C4 C7 126.3(4) . . ?
C7 C4 Ir1 126.9(3) . . ?
C2 C9 H9A 109.5 . . ?
C2 C9 H9B 109.5 . . ?
C2 C9 H9C 109.5 . . ?
H9A C9 H9B 109.5 . . ?
H9A C9 H9C 109.5 . . ?
H9B C9 H9C 109.5 . . ?

loop_
_geom_bond_atom_site_label_1
_geom_bond_atom_site_label_2
_geom_bond_distance
_geom_bond_site_symmetry_2
_geom_bond_publ_flag
Ir1 Cl2 2.3883(11) . ?
Ir1 Cl1 2.4417(10) . ?
Ir1 Cl1 2.4550(10) 2_667 ?
Ir1 C2 2.143(4) . ?
Ir1 C1 2.125(4) . ?
Ir1 C5 2.165(4) . ?
Ir1 C3 2.132(4) . ?
Ir1 C4 2.169(4) . ?
C2 C1 1.461(6) . ?
C2 C3 1.442(6) . ?
C2 C9 1.507(6) . ?
C11 H11A 0.9800 . ?
C11 H11B 0.9800 . ?
C11 H11C 0.9800 . ?
C11 C10 1.536(7) . ?
C1 C5 1.474(6) . ?
C1 C10 1.528(6) . ?
C5 C6 1.497(6) . ?
C5 C4 1.431(6) . ?
C3 C8 1.490(6) . ?
C3 C4 1.449(6) . ?
C7 H7A 0.9800 . ?
C7 H7B 0.9800 . ?
C7 H7C 0.9800 . ?
C7 C4 1.495(6) . ?
C10 C12 1.536(7) . ?
C10 C13 1.532(7) . ?
C12 H12A 0.9800 . ?
C12 H12B 0.9800 . ?
C12 H12C 0.9800 . ?
C13 H13A 0.9800 . ?
C13 H13B 0.9800 . ?
C13 H13C 0.9800 . ?
C6 H6A 0.9800 . ?
C6 H6B 0.9800 . ?
C6 H6C 0.9800 . ?
C8 H8A 0.9800 . ?
C8 H8B 0.9800 . ?
C8 H8C 0.9800 . ?
C9 H9A 0.9800 . ?
C9 H9B 0.9800 . ?
C9 H9C 0.9800 . ?

loop_
_geom_torsion_atom_site_label_1
_geom_torsion_atom_site_label_2
_geom_torsion_atom_site_label_3
_geom_torsion_atom_site_label_4
_geom_torsion
_geom_torsion_site_symmetry_1
_geom_torsion_site_symmetry_2
_geom_torsion_site_symmetry_3
_geom_torsion_site_symmetry_4
_geom_torsion_publ_flag
Ir1 C2 C1 C5 63.1(3) . . . . ?
Ir1 C2 C1 C10 -126.6(5) . . . . ?
Ir1 C2 C3 C8 121.9(5) . . . . ?
Ir1 C2 C3 C4 -62.5(3) . . . . ?
Ir1 C1 C5 C6 -121.5(5) . . . . ?
Ir1 C1 C5 C4 59.6(3) . . . . ?
Ir1 C1 C10 C11 167.3(4) . . . . ?
Ir1 C1 C10 C12 -73.7(5) . . . . ?
Ir1 C1 C10 C13 46.3(6) . . . . ?
Ir1 C5 C4 C3 58.7(3) . . . . ?
Ir1 C5 C4 C7 -122.0(5) . . . . ?
Ir1 C3 C4 C5 -59.7(3) . . . . ?
Ir1 C3 C4 C7 121.0(5) . . . . ?
C2 C1 C5 Ir1 -62.6(3) . . . . ?
C2 C1 C5 C6 175.9(5) . . . . ?
C2 C1 C5 C4 -3.0(5) . . . . ?
C2 C1 C10 C11 -95.9(5) . . . . ?
C2 C1 C10 C12 23.1(7) . . . . ?
C2 C1 C10 C13 143.1(5) . . . . ?
C2 C3 C4 Ir1 61.9(3) . . . . ?
C2 C3 C4 C5 2.2(5) . . . . ?
C2 C3 C4 C7 -177.1(4) . . . . ?
C1 C2 C3 Ir1 58.4(3) . . . . ?
C1 C2 C3 C8 -179.7(4) . . . . ?
C1 C2 C3 C4 -4.1(5) . . . . ?
C1 C5 C4 Ir1 -58.1(3) . . . . ?
C1 C5 C4 C3 0.6(5) . . . . ?
C1 C5 C4 C7 179.9(4) . . . . ?
C5 C1 C10 C11 72.7(6) . . . . ?
C5 C1 C10 C12 -168.3(4) . . . . ?
C5 C1 C10 C13 -48.4(6) . . . . ?
C3 C2 C1 Ir1 -58.7(3) . . . . ?
C3 C2 C1 C5 4.4(5) . . . . ?
C3 C2 C1 C10 174.6(4) . . . . ?
C10 C1 C5 Ir1 126.7(4) . . . . ?
C10 C1 C5 C6 5.2(8) . . . . ?
C10 C1 C5 C4 -173.7(4) . . . . ?
C6 C5 C4 Ir1 122.9(4) . . . . ?
C6 C5 C4 C3 -178.4(4) . . . . ?
C6 C5 C4 C7 0.9(7) . . . . ?
C8 C3 C4 Ir1 -122.4(5) . . . . ?
C8 C3 C4 C5 177.9(4) . . . . ?
C8 C3 C4 C7 -1.4(7) . . . . ?
C9 C2 C1 Ir1 119.8(5) . . . . ?
C9 C2 C1 C5 -177.1(4) . . . . ?
C9 C2 C1 C10 -6.8(8) . . . . ?
C9 C2 C3 Ir1 -120.3(4) . . . . ?
C9 C2 C3 C8 1.6(7) . . . . ?
C9 C2 C3 C4 177.2(4) . . . . ?
